data_4331505
loop_
_publ_author_name
'Evans, William J.'
'Miller, Kevin A.'
'Lee, David S.'
'Ziller, Joseph W.'

_publ_section_title
;
 Synthesis, Structure, and Ligand-Based Reduction Reactivity of Trivalent
 Organosamarium Benzene Chalcogenolate Complexes (C5Me5)2Sm(EPh)(THF) and
 [(C5Me5)2Sm(\m-EPh)]2
;
_journal_issue 12
_journal_name_full 'Inorganic Chemistry'
_journal_page_first 4326
_journal_page_last 4332
_journal_paper_doi 10.1021/ic0502170
_journal_volume 44
_journal_year 2005
_chemical_formula_sum 'C30 H43 O Sm Te'
_chemical_formula_weight 697.59
_chemical_name_systematic
; 
 ? 
;
_space_group_IT_number 60
_symmetry_cell_setting orthorhombic
_symmetry_space_group_name_Hall '-P 2n 2ab'
_symmetry_space_group_name_H-M 'P b c n'
_atom_sites_solution_hydrogens difmap
_atom_sites_solution_primary direct
_atom_sites_solution_secondary difmap
_audit_creation_method SHELXTL
_cell_angle_alpha 90.00
_cell_angle_beta 90.00
_cell_angle_gamma 90.00
_cell_formula_units_Z 8
_cell_length_a 18.3046(17)
_cell_length_b 17.2195(16)
_cell_length_c 18.1750(17)
_cell_measurement_temperature 163(2)
_cell_volume 5728.7(9)
_computing_cell_refinement 'Bruker SMART/SAINT'
_computing_data_collection 'Bruker SMART'
_computing_data_reduction 'Bruker SAINT'
_computing_molecular_graphics 'Bruker SHELXTL'
_computing_publication_material 'Bruker SHELXTL'
_computing_structure_refinement 'Bruker SHELXTL'
_computing_structure_solution 'Bruker SHELXTL'
_diffrn_ambient_temperature 163(2)
_diffrn_measured_fraction_theta_full 0.987
_diffrn_measured_fraction_theta_max 0.987
_diffrn_measurement_device_type 'CCD area detector'
_diffrn_measurement_method 'omega scans'
_diffrn_radiation_monochromator graphite
_diffrn_radiation_source 'sealed tube'
_diffrn_radiation_type MoK\a
_diffrn_radiation_wavelength 0.71073
_diffrn_reflns_av_R_equivalents 0.0321
_diffrn_reflns_av_sigmaI/netI 0.0187
_diffrn_reflns_limit_h_max 24
_diffrn_reflns_limit_h_min -24
_diffrn_reflns_limit_k_max 22
_diffrn_reflns_limit_k_min -22
_diffrn_reflns_limit_l_max 24
_diffrn_reflns_limit_l_min -23
_diffrn_reflns_number 58131
_diffrn_reflns_theta_full 28.29
_diffrn_reflns_theta_max 28.29
_diffrn_reflns_theta_min 1.62
_diffrn_standards_decay_% '< 1.0'
_diffrn_standards_interval_count 'initial 50 frames recollected'
_diffrn_standards_number '50 frames'
_exptl_absorpt_coefficient_mu 3.067
_exptl_absorpt_correction_T_max 0.7914
_exptl_absorpt_correction_T_min 0.2984
_exptl_absorpt_correction_type multi-scan
_exptl_absorpt_process_details 'Bruker SADABS'
_exptl_crystal_colour orange
_exptl_crystal_density_diffrn 1.618
_exptl_crystal_density_meas ?
_exptl_crystal_density_method 'not measured'
_exptl_crystal_description plate
_exptl_crystal_F_000 2760
_exptl_crystal_size_max 0.52
_exptl_crystal_size_mid 0.25
_exptl_crystal_size_min 0.08
_refine_diff_density_max 0.699
_refine_diff_density_min -0.402
_refine_diff_density_rms 0.090
_refine_ls_extinction_method none
_refine_ls_goodness_of_fit_ref 1.108
_refine_ls_hydrogen_treatment refall
_refine_ls_matrix_type full
_refine_ls_number_parameters 470
_refine_ls_number_reflns 7033
_refine_ls_number_restraints 0
_refine_ls_restrained_S_all 1.108
_refine_ls_R_factor_all 0.0320
_refine_ls_R_factor_gt 0.0184
_refine_ls_shift/su_max 0.001
_refine_ls_shift/su_mean 0.000
_refine_ls_structure_factor_coef Fsqd
_refine_ls_weighting_details 'calc w=1/[\s^2^(Fo^2^)+(0.0134P)^2^+6.9241P] where P=(Fo^2^+2Fc^2^)/3'
_refine_ls_weighting_scheme calc
_refine_ls_wR_factor_gt 0.0380
_refine_ls_wR_factor_ref 0.0442
_reflns_number_gt 5712
_reflns_number_total 7033
_reflns_threshold_expression >2sigma(I)
_cod_data_source_file ic0502170sup3.cif
_cod_data_source_block kam1
_cod_depositor_comments
;
The following automatic conversions were performed:

'_symmetry_cell_setting' value 'Orthorhombic' changed to
'orthorhombic' according to
/home/saulius/struct/CIF-dictionaries/cif_core.dic dictionary named
'cif_core.dic' version 2.4.2 from 2011-04-26.

Automatic conversion script
Id: cif_fix_values 1891 2012-01-12 08:04:46Z andrius 

The following automatic conversions were performed:

'_exptl_crystal_density_meas' value 'NA' was changed to '?' - the
value is perceived as not measured.

Automatic conversion script
Id: cif_fix_values 3008 2015-01-20 13:52:24Z robertas 
;
_cod_original_sg_symbol_H-M Pbcn
_cod_database_code 4331505

loop_
_symmetry_equiv_pos_as_xyz
'x, y, z'
'-x+1/2, -y+1/2, z+1/2'
'-x, y, -z+1/2'
'x+1/2, -y+1/2, -z'
'-x, -y, -z'
'x-1/2, y-1/2, -z-1/2'
'x, -y, z-1/2'
'-x-1/2, y-1/2, z'

loop_
_atom_site_label
_atom_site_type_symbol
_atom_site_fract_x
_atom_site_fract_y
_atom_site_fract_z
_atom_site_U_iso_or_equiv
_atom_site_adp_type
_atom_site_occupancy
_atom_site_symmetry_multiplicity
_atom_site_calc_flag
Sm1 Sm 0.624070(5) 0.276911(6) 0.001778(6) 0.01123(3) Uani 1 1 d
Te1 Te 0.720838(8) 0.140419(9) -0.056500(10) 0.02409(4) Uani 1 1 d
O1 O 0.66075(8) 0.36262(9) -0.09920(9) 0.0173(3) Uani 1 1 d
C1 C 0.74247(12) 0.26957(13) 0.09373(13) 0.0190(5) Uani 1 1 d
C2 C 0.68018(13) 0.26287(13) 0.13929(13) 0.0197(5) Uani 1 1 d
C3 C 0.64376(12) 0.33514(14) 0.13957(12) 0.0185(5) Uani 1 1 d
C4 C 0.68291(12) 0.38656(13) 0.09277(13) 0.0168(4) Uani 1 1 d
C5 C 0.74370(12) 0.34561(13) 0.06427(12) 0.0171(4) Uani 1 1 d
C6 C 0.80557(15) 0.21384(17) 0.09143(18) 0.0309(6) Uani 1 1 d
C7 C 0.66017(18) 0.1937(2) 0.18591(19) 0.0352(7) Uani 1 1 d
C8 C 0.58555(15) 0.3596(2) 0.19343(16) 0.0309(6) Uani 1 1 d
C9 C 0.66841(17) 0.47258(15) 0.08806(16) 0.0278(6) Uani 1 1 d
C10 C 0.80382(14) 0.37784(17) 0.01675(15) 0.0258(6) Uani 1 1 d
C11 C 0.50702(11) 0.22763(13) -0.07824(13) 0.0162(4) Uani 1 1 d
C12 C 0.50205(12) 0.18770(12) -0.01027(13) 0.0162(5) Uani 1 1 d
C13 C 0.48460(12) 0.24261(13) 0.04519(13) 0.0172(5) Uani 1 1 d
C14 C 0.48019(11) 0.31683(12) 0.01151(13) 0.0174(5) Uani 1 1 d
C15 C 0.49381(11) 0.30741(12) -0.06450(13) 0.0165(4) Uani 1 1 d
C16 C 0.51410(15) 0.19191(18) -0.15292(16) 0.0279(6) Uani 1 1 d
C17 C 0.50682(15) 0.10124(14) 0.0018(2) 0.0276(6) Uani 1 1 d
C18 C 0.45961(16) 0.22176(18) 0.12148(15) 0.0283(6) Uani 1 1 d
C19 C 0.45365(14) 0.39073(16) 0.04688(19) 0.0278(6) Uani 1 1 d
C20 C 0.48454(14) 0.36864(16) -0.12246(17) 0.0285(6) Uani 1 1 d
C21 C 0.67549(12) 0.08627(13) -0.15127(14) 0.0205(5) Uani 1 1 d
C22 C 0.63175(14) 0.02030(14) -0.14521(15) 0.0238(5) Uani 1 1 d
C23 C 0.60168(16) -0.01420(15) -0.20712(17) 0.0314(6) Uani 1 1 d
C24 C 0.61552(17) 0.01555(17) -0.27610(17) 0.0356(7) Uani 1 1 d
C25 C 0.66067(17) 0.07929(17) -0.28312(16) 0.0341(6) Uani 1 1 d
C26 C 0.69051(14) 0.11414(15) -0.22166(16) 0.0275(6) Uani 1 1 d
C27 C 0.6872(2) 0.33827(17) -0.17089(16) 0.0356(7) Uani 1 1 d
C28 C 0.69626(19) 0.41092(18) -0.21623(17) 0.0358(7) Uani 1 1 d
C29 C 0.65132(14) 0.47198(15) -0.17694(15) 0.0254(5) Uani 1 1 d
C30 C 0.65784(15) 0.44694(13) -0.09771(14) 0.0228(5) Uani 1 1 d
H6A H 0.7920(15) 0.1609(17) 0.0961(16) 0.029(8) Uiso 1 1 d
H6B H 0.8318(16) 0.2174(16) 0.0455(17) 0.030(8) Uiso 1 1 d
H6C H 0.8360(19) 0.2247(17) 0.1325(18) 0.043(9) Uiso 1 1 d
H7A H 0.6761(17) 0.1506(19) 0.1642(18) 0.039(9) Uiso 1 1 d
H7B H 0.677(2) 0.196(2) 0.232(2) 0.065(12) Uiso 1 1 d
H7C H 0.609(2) 0.185(2) 0.192(2) 0.064(11) Uiso 1 1 d
H8A H 0.6086(18) 0.3734(18) 0.238(2) 0.047(9) Uiso 1 1 d
H8B H 0.5534(18) 0.3190(19) 0.2052(18) 0.044(9) Uiso 1 1 d
H8C H 0.560(2) 0.400(2) 0.176(2) 0.065(12) Uiso 1 1 d
H9A H 0.7003(17) 0.5017(19) 0.0526(18) 0.043(9) Uiso 1 1 d
H9B H 0.6749(18) 0.4975(19) 0.1331(19) 0.048(10) Uiso 1 1 d
H9C H 0.6185(18) 0.4843(19) 0.0729(19) 0.047(10) Uiso 1 1 d
H10A H 0.8004(18) 0.3605(19) -0.035(2) 0.047(9) Uiso 1 1 d
H10B H 0.847(2) 0.360(2) 0.032(2) 0.057(11) Uiso 1 1 d
H10C H 0.8021(19) 0.434(2) 0.0126(19) 0.054(10) Uiso 1 1 d
H16A H 0.5285(18) 0.141(2) -0.1521(19) 0.051(10) Uiso 1 1 d
H16B H 0.473(2) 0.193(2) -0.1797(19) 0.053(10) Uiso 1 1 d
H16C H 0.547(2) 0.218(2) -0.186(2) 0.086(15) Uiso 1 1 d
H17A H 0.541(2) 0.084(2) 0.034(2) 0.079(14) Uiso 1 1 d
H17B H 0.466(2) 0.079(2) 0.019(2) 0.066(12) Uiso 1 1 d
H17C H 0.517(2) 0.075(2) -0.038(2) 0.075(14) Uiso 1 1 d
H18A H 0.419(2) 0.189(2) 0.1191(19) 0.059(11) Uiso 1 1 d
H18B H 0.4913(18) 0.1906(19) 0.1483(18) 0.045(9) Uiso 1 1 d
H18C H 0.4529(19) 0.265(2) 0.148(2) 0.054(11) Uiso 1 1 d
H19A H 0.4819(18) 0.4308(19) 0.0352(18) 0.042(9) Uiso 1 1 d
H19B H 0.407(2) 0.402(2) 0.0350(19) 0.051(10) Uiso 1 1 d
H19C H 0.4545(19) 0.387(2) 0.098(2) 0.060(12) Uiso 1 1 d
H20A H 0.5131(17) 0.3579(17) -0.1657(17) 0.036(8) Uiso 1 1 d
H20B H 0.4974(18) 0.420(2) -0.1045(19) 0.050(10) Uiso 1 1 d
H20C H 0.434(2) 0.373(2) -0.138(2) 0.060(11) Uiso 1 1 d
H22 H 0.6232(13) 0.0014(15) -0.1017(15) 0.017(6) Uiso 1 1 d
H23 H 0.5725(16) -0.0594(18) -0.2023(17) 0.038(8) Uiso 1 1 d
H24 H 0.5962(16) -0.0056(17) -0.3162(17) 0.033(8) Uiso 1 1 d
H25 H 0.6702(15) 0.0975(16) -0.3266(17) 0.030(8) Uiso 1 1 d
H26 H 0.7218(16) 0.1552(18) -0.2243(17) 0.038(9) Uiso 1 1 d
H27A H 0.7256(19) 0.310(2) -0.1678(19) 0.052(10) Uiso 1 1 d
H27B H 0.643(2) 0.306(2) -0.195(2) 0.073(12) Uiso 1 1 d
H28A H 0.751(2) 0.429(2) -0.215(2) 0.078(13) Uiso 1 1 d
H28B H 0.6840(19) 0.401(2) -0.263(2) 0.055(11) Uiso 1 1 d
H29A H 0.6024(16) 0.4699(16) -0.1954(16) 0.029(8) Uiso 1 1 d
H29B H 0.6718(16) 0.5241(18) -0.1840(16) 0.035(8) Uiso 1 1 d
H30A H 0.6176(14) 0.4609(15) -0.0675(15) 0.021(7) Uiso 1 1 d
H30B H 0.7047(16) 0.4671(16) -0.0749(16) 0.032(8) Uiso 1 1 d

loop_
_atom_site_aniso_label
_atom_site_aniso_U_11
_atom_site_aniso_U_22
_atom_site_aniso_U_33
_atom_site_aniso_U_23
_atom_site_aniso_U_13
_atom_site_aniso_U_12
Sm1 0.00972(5) 0.01056(5) 0.01340(5) 0.00022(4) 0.00023(4) 0.00083(4)
Te1 0.02074(7) 0.01939(7) 0.03214(9) -0.00625(7) -0.00374(7) 0.00880(6)
O1 0.0211(8) 0.0130(7) 0.0177(8) 0.0012(6) 0.0046(6) -0.0001(6)
C1 0.0158(10) 0.0215(11) 0.0198(12) 0.0001(9) -0.0073(9) 0.0019(9)
C2 0.0211(11) 0.0227(12) 0.0153(12) 0.0030(9) -0.0063(9) -0.0044(9)
C3 0.0163(10) 0.0258(12) 0.0133(11) -0.0018(9) -0.0024(9) -0.0021(9)
C4 0.0176(10) 0.0167(10) 0.0161(11) -0.0044(8) -0.0021(9) -0.0013(8)
C5 0.0127(9) 0.0218(11) 0.0169(11) -0.0025(9) -0.0012(9) -0.0032(8)
C6 0.0218(13) 0.0334(15) 0.0376(17) -0.0044(12) -0.0142(12) 0.0099(11)
C7 0.0344(16) 0.0369(17) 0.0342(18) 0.0177(14) -0.0104(14) -0.0071(13)
C8 0.0262(13) 0.0457(17) 0.0209(14) -0.0071(13) 0.0051(11) -0.0033(13)
C9 0.0394(16) 0.0185(12) 0.0255(14) -0.0065(10) -0.0025(12) 0.0019(11)
C10 0.0171(11) 0.0358(15) 0.0244(15) 0.0005(11) 0.0026(10) -0.0052(10)
C11 0.0098(9) 0.0188(11) 0.0199(12) -0.0026(9) -0.0019(8) 0.0003(8)
C12 0.0125(9) 0.0119(10) 0.0240(13) 0.0008(9) -0.0019(9) -0.0018(8)
C13 0.0121(10) 0.0186(11) 0.0209(13) -0.0003(9) 0.0009(9) -0.0018(8)
C14 0.0103(9) 0.0149(11) 0.0272(14) -0.0029(9) -0.0001(9) 0.0009(8)
C15 0.0095(9) 0.0168(10) 0.0230(12) 0.0045(9) -0.0020(9) 0.0006(8)
C16 0.0227(13) 0.0384(16) 0.0226(14) -0.0087(12) -0.0043(11) 0.0037(11)
C17 0.0226(12) 0.0142(11) 0.0460(17) 0.0045(12) 0.0003(13) -0.0009(9)
C18 0.0257(13) 0.0375(16) 0.0217(14) 0.0045(12) 0.0045(11) -0.0094(12)
C19 0.0179(12) 0.0217(12) 0.0438(19) -0.0101(12) 0.0016(12) 0.0033(10)
C20 0.0189(12) 0.0284(14) 0.0382(16) 0.0140(12) -0.0052(11) 0.0008(10)
C21 0.0192(11) 0.0167(11) 0.0257(13) -0.0021(9) 0.0027(10) 0.0073(9)
C22 0.0291(13) 0.0188(12) 0.0235(13) 0.0033(10) 0.0040(11) 0.0037(10)
C23 0.0350(14) 0.0224(13) 0.0369(17) -0.0025(11) -0.0006(12) -0.0019(11)
C24 0.0454(17) 0.0342(15) 0.0271(15) -0.0088(12) -0.0047(13) 0.0072(13)
C25 0.0429(16) 0.0375(16) 0.0221(15) 0.0049(12) 0.0099(13) 0.0102(13)
C26 0.0265(13) 0.0235(12) 0.0325(15) 0.0032(11) 0.0086(11) 0.0044(11)
C27 0.0554(19) 0.0284(14) 0.0229(14) 0.0016(11) 0.0178(14) 0.0103(14)
C28 0.0514(18) 0.0343(15) 0.0217(15) 0.0053(12) 0.0071(13) 0.0024(13)
C29 0.0250(13) 0.0194(12) 0.0319(15) 0.0091(10) -0.0010(11) -0.0022(10)
C30 0.0288(13) 0.0135(11) 0.0261(14) 0.0001(9) 0.0039(11) 0.0002(9)

loop_
_atom_type_symbol
_atom_type_description
_atom_type_scat_dispersion_real
_atom_type_scat_dispersion_imag
_atom_type_scat_source
C C 0.0033 0.0016 'International Tables Vol C Tables 4.2.6.8 and 6.1.1.4'
H H 0.0000 0.0000 'International Tables Vol C Tables 4.2.6.8 and 6.1.1.4'
O O 0.0106 0.0060 'International Tables Vol C Tables 4.2.6.8 and 6.1.1.4'
Te Te -0.5308 1.6751 'International Tables Vol C Tables 4.2.6.8 and 6.1.1.4'
Sm Sm -0.1638 3.4418 'International Tables Vol C Tables 4.2.6.8 and 6.1.1.4'

loop_
_geom_angle_atom_site_label_1
_geom_angle_atom_site_label_2
_geom_angle_atom_site_label_3
_geom_angle
O1 Sm1 Te1 92.51(4)
Cnt1 Sm1 Te1 100.0
Cnt1 Sm1 O1 104.1
Cnt2 Sm1 Te1 113.1
Cnt2 Sm1 O1 103.7
Cnt1 Sm1 Cnt2 135.2
O1 Sm1 C2 129.82(6)
O1 Sm1 C12 120.34(6)
C2 Sm1 C12 109.56(7)
O1 Sm1 C3 115.55(6)
C2 Sm1 C3 30.11(7)
C12 Sm1 C3 113.01(7)
O1 Sm1 C15 78.01(6)
C2 Sm1 C15 139.14(7)
C12 Sm1 C15 49.76(6)
C3 Sm1 C15 116.88(7)
O1 Sm1 C11 90.19(6)
C2 Sm1 C11 139.60(7)
C12 Sm1 C11 30.16(7)
C3 Sm1 C11 135.23(7)
C15 Sm1 C11 30.16(6)
O1 Sm1 C14 99.29(6)
C2 Sm1 C14 109.16(7)
C12 Sm1 C14 49.80(6)
C3 Sm1 C14 88.59(7)
C15 Sm1 C14 30.06(7)
C11 Sm1 C14 49.75(7)
O1 Sm1 C4 85.93(6)
C2 Sm1 C4 49.80(7)
C12 Sm1 C4 139.74(7)
C3 Sm1 C4 30.22(7)
C15 Sm1 C4 118.68(7)
C11 Sm1 C4 148.04(6)
C14 Sm1 C4 99.63(7)
O1 Sm1 C5 80.27(6)
C2 Sm1 C5 49.69(7)
C12 Sm1 C5 159.23(7)
C3 Sm1 C5 49.66(7)
C15 Sm1 C5 143.25(7)
C11 Sm1 C5 170.25(7)
C14 Sm1 C5 129.56(7)
C4 Sm1 C5 30.01(6)
O1 Sm1 C13 127.01(6)
C2 Sm1 C13 93.92(7)
C12 Sm1 C13 30.13(7)
C3 Sm1 C13 86.43(7)
C15 Sm1 C13 49.62(7)
C11 Sm1 C13 49.70(7)
C14 Sm1 C13 30.11(7)
C4 Sm1 C13 110.03(7)
C5 Sm1 C13 136.08(7)
O1 Sm1 C1 105.55(6)
C2 Sm1 C1 30.05(7)
C12 Sm1 C1 132.28(7)
C3 Sm1 C1 49.53(7)
C15 Sm1 C1 166.31(7)
C11 Sm1 C1 158.93(7)
C14 Sm1 C1 137.38(7)
C4 Sm1 C1 49.51(7)
C5 Sm1 C1 29.95(7)
C13 Sm1 C1 123.51(7)
C2 Sm1 Te1 91.76(5)
C12 Sm1 Te1 90.77(5)
C3 Sm1 Te1 120.89(5)
C15 Sm1 Te1 119.41(5)
C11 Sm1 Te1 91.75(5)
C14 Sm1 Te1 139.30(5)
C4 Sm1 Te1 120.08(5)
C5 Sm1 Te1 90.70(5)
C13 Sm1 Te1 117.63(5)
C1 Sm1 Te1 73.97(5)
C21 Te1 Sm1 112.49(6)
C27 O1 C30 108.51(18)
C27 O1 Sm1 126.15(14)
C30 O1 Sm1 125.32(14)
C2 C1 C5 108.1(2)
C2 C1 C6 125.8(2)
C5 C1 C6 124.6(2)
C2 C1 Sm1 73.92(13)
C5 C1 Sm1 74.87(12)
C6 C1 Sm1 128.37(17)
C3 C2 C1 108.1(2)
C3 C2 C7 125.4(2)
C1 C2 C7 126.1(2)
C3 C2 Sm1 75.29(13)
C1 C2 Sm1 76.02(13)
C7 C2 Sm1 119.76(17)
C2 C3 C4 108.0(2)
C2 C3 C8 125.6(2)
C4 C3 C8 124.8(2)
C2 C3 Sm1 74.60(13)
C4 C3 Sm1 75.26(13)
C8 C3 Sm1 127.36(16)
C5 C4 C3 107.75(19)
C5 C4 C9 127.4(2)
C3 C4 C9 123.9(2)
C5 C4 Sm1 75.17(12)
C3 C4 Sm1 74.51(12)
C9 C4 Sm1 125.14(16)
C1 C5 C4 108.1(2)
C1 C5 C10 124.8(2)
C4 C5 C10 127.0(2)
C1 C5 Sm1 75.18(12)
C4 C5 Sm1 74.81(12)
C10 C5 Sm1 120.43(16)
C12 C11 C15 107.8(2)
C12 C11 C16 126.7(2)
C15 C11 C16 125.0(2)
C12 C11 Sm1 74.71(12)
C15 C11 Sm1 74.83(12)
C16 C11 Sm1 122.97(16)
C11 C12 C13 108.10(19)
C11 C12 C17 127.0(2)
C13 C12 C17 124.6(2)
C11 C12 Sm1 75.12(12)
C13 C12 Sm1 75.59(12)
C17 C12 Sm1 119.90(15)
C12 C13 C14 107.8(2)
C12 C13 C18 124.4(2)
C14 C13 C18 126.5(2)
C12 C13 Sm1 74.27(12)
C14 C13 Sm1 74.59(12)
C18 C13 Sm1 126.96(16)
C15 C14 C13 107.95(19)
C15 C14 C19 124.8(2)
C13 C14 C19 126.5(2)
C15 C14 Sm1 74.77(12)
C13 C14 Sm1 75.30(12)
C19 C14 Sm1 123.51(15)
C14 C15 C11 108.28(19)
C14 C15 C20 125.9(2)
C11 C15 C20 125.2(2)
C14 C15 Sm1 75.17(12)
C11 C15 Sm1 75.02(12)
C20 C15 Sm1 123.05(15)
C26 C21 C22 117.8(2)
C26 C21 Te1 121.02(18)
C22 C21 Te1 121.15(19)
C23 C22 C21 120.9(2)
C24 C23 C22 120.4(3)
C23 C24 C25 119.3(3)
C24 C25 C26 120.5(3)
C25 C26 C21 121.0(3)
O1 C27 C28 106.7(2)
C27 C28 C29 105.0(2)
C30 C29 C28 102.1(2)
O1 C30 C29 105.7(2)

loop_
_geom_bond_atom_site_label_1
_geom_bond_atom_site_label_2
_geom_bond_distance
Sm1 O1 2.4490(15)
Sm1 C2 2.713(2)
Sm1 C12 2.720(2)
Sm1 C3 2.722(2)
Sm1 C15 2.723(2)
Sm1 C11 2.725(2)
Sm1 C14 2.728(2)
Sm1 C4 2.731(2)
Sm1 C5 2.736(2)
Sm1 C13 2.737(2)
Sm1 C1 2.740(2)
Sm1 Te1 3.1279(3)
Sm1 Cnt1 2.448
Sm1 Cnt2 2.445
Te1 C21 2.127(2)
O1 C27 1.452(3)
O1 C30 1.453(3)
C1 C2 1.414(3)
C1 C5 1.415(3)
C1 C6 1.502(3)
C2 C3 1.412(3)
C2 C7 1.507(4)
C3 C4 1.422(3)
C3 C8 1.507(3)
C4 C5 1.416(3)
C4 C9 1.507(3)
C5 C10 1.505(3)
C11 C12 1.417(3)
C11 C15 1.417(3)
C11 C16 1.496(3)
C12 C13 1.418(3)
C12 C17 1.507(3)
C13 C14 1.419(3)
C13 C18 1.504(3)
C14 C15 1.413(3)
C14 C19 1.506(3)
C15 C20 1.500(3)
C21 C26 1.394(4)
C21 C22 1.394(3)
C22 C23 1.386(4)
C23 C24 1.378(4)
C24 C25 1.380(4)
C25 C26 1.381(4)
C27 C28 1.507(4)
C28 C29 1.514(4)
C29 C30 1.508(4)

loop_
_geom_torsion_atom_site_label_1
_geom_torsion_atom_site_label_2
_geom_torsion_atom_site_label_3
_geom_torsion_atom_site_label_4
_geom_torsion
O1 Sm1 Te1 C21 -74.13(8)
C2 Sm1 Te1 C21 155.89(9)
C12 Sm1 Te1 C21 46.29(9)
C3 Sm1 Te1 C21 163.92(9)
C15 Sm1 Te1 C21 3.52(9)
C11 Sm1 Te1 C21 16.14(9)
C14 Sm1 Te1 C21 33.26(10)
C4 Sm1 Te1 C21 -160.88(9)
C5 Sm1 Te1 C21 -154.42(9)
C13 Sm1 Te1 C21 60.54(9)
C1 Sm1 Te1 C21 -179.59(9)
C2 Sm1 O1 C27 118.6(2)
C12 Sm1 O1 C27 -68.1(2)
C3 Sm1 O1 C27 150.4(2)
C15 Sm1 O1 C27 -95.3(2)
C11 Sm1 O1 C27 -67.5(2)
C14 Sm1 O1 C27 -116.7(2)
C4 Sm1 O1 C27 144.2(2)
C5 Sm1 O1 C27 114.5(2)
C13 Sm1 O1 C27 -103.7(2)
C1 Sm1 O1 C27 98.3(2)
Te1 Sm1 O1 C27 24.2(2)
C2 Sm1 O1 C30 -63.01(19)
C12 Sm1 O1 C30 110.24(17)
C3 Sm1 O1 C30 -31.20(19)
C15 Sm1 O1 C30 83.05(18)
C11 Sm1 O1 C30 110.85(17)
C14 Sm1 O1 C30 61.70(18)
C4 Sm1 O1 C30 -37.41(17)
C5 Sm1 O1 C30 -67.11(17)
C13 Sm1 O1 C30 74.70(19)
C1 Sm1 O1 C30 -83.34(18)
Te1 Sm1 O1 C30 -157.39(17)
O1 Sm1 C1 C2 147.80(13)
C12 Sm1 C1 C2 -48.09(17)
C3 Sm1 C1 C2 37.25(13)
C15 Sm1 C1 C2 44.4(3)
C11 Sm1 C1 C2 -75.2(2)
C14 Sm1 C1 C2 24.44(18)
C4 Sm1 C1 C2 77.34(14)
C5 Sm1 C1 C2 114.3(2)
C13 Sm1 C1 C2 -11.20(16)
Te1 Sm1 C1 C2 -124.06(14)
O1 Sm1 C1 C5 33.47(14)
C2 Sm1 C1 C5 -114.3(2)
C12 Sm1 C1 C5 -162.42(12)
C3 Sm1 C1 C5 -77.08(14)
C15 Sm1 C1 C5 -69.9(3)
C11 Sm1 C1 C5 170.51(17)
C14 Sm1 C1 C5 -89.89(16)
C4 Sm1 C1 C5 -36.99(13)
C13 Sm1 C1 C5 -125.54(13)
Te1 Sm1 C1 C5 121.60(13)
O1 Sm1 C1 C6 -89.0(2)
C2 Sm1 C1 C6 123.2(3)
C12 Sm1 C1 C6 75.1(3)
C3 Sm1 C1 C6 160.4(3)
C15 Sm1 C1 C6 167.6(3)
C11 Sm1 C1 C6 48.0(3)
C14 Sm1 C1 C6 147.6(2)
C4 Sm1 C1 C6 -159.5(3)
C5 Sm1 C1 C6 -122.5(3)
C13 Sm1 C1 C6 112.0(2)
Te1 Sm1 C1 C6 -0.9(2)
C5 C1 C2 C3 -1.4(3)
C6 C1 C2 C3 164.9(2)
Sm1 C1 C2 C3 -69.10(16)
C5 C1 C2 C7 -175.5(2)
C6 C1 C2 C7 -9.2(4)
Sm1 C1 C2 C7 116.9(3)
C5 C1 C2 Sm1 67.69(16)
C6 C1 C2 Sm1 -126.0(2)
O1 Sm1 C2 C3 71.44(15)
C12 Sm1 C2 C3 -102.38(13)
C15 Sm1 C2 C3 -51.96(17)
C11 Sm1 C2 C3 -99.05(15)
C14 Sm1 C2 C3 -49.37(14)
C4 Sm1 C2 C3 37.08(12)
C5 Sm1 C2 C3 76.75(14)
C13 Sm1 C2 C3 -75.97(13)
C1 Sm1 C2 C3 113.37(19)
Te1 Sm1 C2 C3 166.18(13)
O1 Sm1 C2 C1 -41.93(16)
C12 Sm1 C2 C1 144.24(13)
C3 Sm1 C2 C1 -113.37(19)
C15 Sm1 C2 C1 -165.33(12)
C11 Sm1 C2 C1 147.57(13)
C14 Sm1 C2 C1 -162.74(13)
C4 Sm1 C2 C1 -76.29(14)
C5 Sm1 C2 C1 -36.62(13)
C13 Sm1 C2 C1 170.65(14)
Te1 Sm1 C2 C1 52.80(13)
O1 Sm1 C2 C7 -165.8(2)
C12 Sm1 C2 C7 20.3(2)
C3 Sm1 C2 C7 122.7(3)
C15 Sm1 C2 C7 70.8(2)
C11 Sm1 C2 C7 23.7(3)
C14 Sm1 C2 C7 73.4(2)
C4 Sm1 C2 C7 159.8(3)
C5 Sm1 C2 C7 -160.5(3)
C13 Sm1 C2 C7 46.8(2)
C1 Sm1 C2 C7 -123.9(3)
Te1 Sm1 C2 C7 -71.1(2)
C1 C2 C3 C4 1.1(3)
C7 C2 C3 C4 175.2(2)
Sm1 C2 C3 C4 -68.47(16)
C1 C2 C3 C8 -165.2(2)
C7 C2 C3 C8 8.9(4)
Sm1 C2 C3 C8 125.2(2)
C1 C2 C3 Sm1 69.60(16)
C7 C2 C3 Sm1 -116.3(2)
O1 Sm1 C3 C2 -126.19(13)
C12 Sm1 C3 C2 89.57(14)
C15 Sm1 C3 C2 144.72(13)
C11 Sm1 C3 C2 114.66(14)
C14 Sm1 C3 C2 134.18(14)
C4 Sm1 C3 C2 -113.82(19)
C5 Sm1 C3 C2 -76.85(14)
C13 Sm1 C3 C2 104.12(14)
C1 Sm1 C3 C2 -37.18(13)
Te1 Sm1 C3 C2 -16.16(15)
O1 Sm1 C3 C4 -12.38(14)
C2 Sm1 C3 C4 113.82(19)
C12 Sm1 C3 C4 -156.61(12)
C15 Sm1 C3 C4 -101.47(13)
C11 Sm1 C3 C4 -131.52(13)
C14 Sm1 C3 C4 -112.00(13)
C5 Sm1 C3 C4 36.96(12)
C13 Sm1 C3 C4 -142.06(13)
C1 Sm1 C3 C4 76.64(14)
Te1 Sm1 C3 C4 97.66(13)
O1 Sm1 C3 C8 110.5(2)
C2 Sm1 C3 C8 -123.3(3)
C12 Sm1 C3 C8 -33.8(2)
C15 Sm1 C3 C8 21.4(2)
C11 Sm1 C3 C8 -8.7(3)
C14 Sm1 C3 C8 10.8(2)
C4 Sm1 C3 C8 122.8(3)
C5 Sm1 C3 C8 159.8(3)
C13 Sm1 C3 C8 -19.2(2)
C1 Sm1 C3 C8 -160.5(3)
Te1 Sm1 C3 C8 -139.5(2)
C2 C3 C4 C5 -0.4(3)
C8 C3 C4 C5 166.0(2)
Sm1 C3 C4 C5 -68.44(15)
C2 C3 C4 C9 -169.7(2)
C8 C3 C4 C9 -3.3(4)
Sm1 C3 C4 C9 122.2(2)
C2 C3 C4 Sm1 68.03(16)
C8 C3 C4 Sm1 -125.6(2)
O1 Sm1 C4 C5 -77.56(13)
C2 Sm1 C4 C5 76.68(14)
C12 Sm1 C4 C5 148.04(13)
C3 Sm1 C4 C5 113.62(19)
C15 Sm1 C4 C5 -151.52(13)
C11 Sm1 C4 C5 -161.37(13)
C14 Sm1 C4 C5 -176.31(13)
C13 Sm1 C4 C5 154.39(13)
C1 Sm1 C4 C5 36.91(13)
Te1 Sm1 C4 C5 12.99(15)
O1 Sm1 C4 C3 168.82(13)
C2 Sm1 C4 C3 -36.93(13)
C12 Sm1 C4 C3 34.42(17)
C15 Sm1 C4 C3 94.86(14)
C11 Sm1 C4 C3 85.01(18)
C14 Sm1 C4 C3 70.07(14)
C5 Sm1 C4 C3 -113.62(19)
C13 Sm1 C4 C3 40.77(14)
C1 Sm1 C4 C3 -76.71(14)
Te1 Sm1 C4 C3 -100.63(12)
O1 Sm1 C4 C9 48.0(2)
C2 Sm1 C4 C9 -157.7(2)
C12 Sm1 C4 C9 -86.4(2)
C3 Sm1 C4 C9 -120.8(3)
C15 Sm1 C4 C9 -25.9(2)
C11 Sm1 C4 C9 -35.8(3)
C14 Sm1 C4 C9 -50.7(2)
C5 Sm1 C4 C9 125.6(3)
C13 Sm1 C4 C9 -80.0(2)
C1 Sm1 C4 C9 162.5(2)
Te1 Sm1 C4 C9 138.56(19)
C2 C1 C5 C4 1.2(3)
C6 C1 C5 C4 -165.3(2)
Sm1 C1 C5 C4 68.20(15)
C2 C1 C5 C10 175.9(2)
C6 C1 C5 C10 9.5(4)
Sm1 C1 C5 C10 -117.0(2)
C2 C1 C5 Sm1 -67.05(16)
C6 C1 C5 Sm1 126.5(2)
C3 C4 C5 C1 -0.5(3)
C9 C4 C5 C1 168.4(2)
Sm1 C4 C5 C1 -68.45(16)
C3 C4 C5 C10 -175.1(2)
C9 C4 C5 C10 -6.3(4)
Sm1 C4 C5 C10 116.9(2)
C3 C4 C5 Sm1 67.99(15)
C9 C4 C5 Sm1 -123.2(2)
O1 Sm1 C5 C1 -147.38(14)
C2 Sm1 C5 C1 36.76(13)
C12 Sm1 C5 C1 39.1(3)
C3 Sm1 C5 C1 76.60(15)
C15 Sm1 C5 C1 158.20(13)
C11 Sm1 C5 C1 -159.5(3)
C14 Sm1 C5 C1 118.56(14)
C4 Sm1 C5 C1 113.8(2)
C13 Sm1 C5 C1 78.00(16)
Te1 Sm1 C5 C1 -54.95(13)
O1 Sm1 C5 C4 98.79(13)
C2 Sm1 C5 C4 -77.08(14)
C12 Sm1 C5 C4 -74.8(2)
C3 Sm1 C5 C4 -37.24(13)
C15 Sm1 C5 C4 44.36(19)
C11 Sm1 C5 C4 86.7(4)
C14 Sm1 C5 C4 4.72(17)
C13 Sm1 C5 C4 -35.84(17)
C1 Sm1 C5 C4 -113.8(2)
Te1 Sm1 C5 C4 -168.79(13)
O1 Sm1 C5 C10 -25.48(18)
C2 Sm1 C5 C10 158.7(2)
C12 Sm1 C5 C10 160.96(19)
C3 Sm1 C5 C10 -161.5(2)
C15 Sm1 C5 C10 -79.9(2)
C11 Sm1 C5 C10 -37.6(5)
C14 Sm1 C5 C10 -119.54(19)
C4 Sm1 C5 C10 -124.3(2)
C13 Sm1 C5 C10 -160.10(17)
C1 Sm1 C5 C10 121.9(2)
Te1 Sm1 C5 C10 66.95(18)
O1 Sm1 C11 C12 -178.96(12)
C2 Sm1 C11 C12 -6.25(18)
C3 Sm1 C11 C12 -50.96(16)
C15 Sm1 C11 C12 -113.75(19)
C14 Sm1 C11 C12 -76.92(14)
C4 Sm1 C11 C12 -96.37(17)
C5 Sm1 C11 C12 -167.0(3)
C13 Sm1 C11 C12 -37.11(12)
C1 Sm1 C11 C12 42.1(3)
Te1 Sm1 C11 C12 88.52(12)
O1 Sm1 C11 C15 -65.22(13)
C2 Sm1 C11 C15 107.49(15)
C12 Sm1 C11 C15 113.75(19)
C3 Sm1 C11 C15 62.79(17)
C14 Sm1 C11 C15 36.83(13)
C4 Sm1 C11 C15 17.4(2)
C5 Sm1 C11 C15 -53.3(4)
C13 Sm1 C11 C15 76.64(14)
C1 Sm1 C11 C15 155.82(18)
Te1 Sm1 C11 C15 -157.74(13)
O1 Sm1 C11 C16 56.9(2)
C2 Sm1 C11 C16 -130.4(2)
C12 Sm1 C11 C16 -124.1(3)
C3 Sm1 C11 C16 -175.07(18)
C15 Sm1 C11 C16 122.1(3)
C14 Sm1 C11 C16 159.0(2)
C4 Sm1 C11 C16 139.53(19)
C5 Sm1 C11 C16 68.9(5)
C13 Sm1 C11 C16 -161.2(2)
C1 Sm1 C11 C16 -82.0(3)
Te1 Sm1 C11 C16 -35.6(2)
C15 C11 C12 C13 0.9(2)
C16 C11 C12 C13 -171.0(2)
Sm1 C11 C12 C13 69.05(15)
C15 C11 C12 C17 175.4(2)
C16 C11 C12 C17 3.5(4)
Sm1 C11 C12 C17 -116.5(2)
C15 C11 C12 Sm1 -68.11(15)
C16 C11 C12 Sm1 120.0(2)
O1 Sm1 C12 C11 1.20(14)
C2 Sm1 C12 C11 175.70(12)
C3 Sm1 C12 C11 143.54(12)
C15 Sm1 C12 C11 37.04(12)
C14 Sm1 C12 C11 76.74(13)
C4 Sm1 C12 C11 125.53(14)
C5 Sm1 C12 C11 173.84(16)
C13 Sm1 C12 C11 113.58(18)
C1 Sm1 C12 C11 -161.00(12)
Te1 Sm1 C12 C11 -92.16(12)
O1 Sm1 C12 C13 -112.38(13)
C2 Sm1 C12 C13 62.12(14)
C3 Sm1 C12 C13 29.95(15)
C15 Sm1 C12 C13 -76.54(14)
C11 Sm1 C12 C13 -113.58(18)
C14 Sm1 C12 C13 -36.84(13)
C4 Sm1 C12 C13 11.94(18)
C5 Sm1 C12 C13 60.3(2)
C1 Sm1 C12 C13 85.42(15)
Te1 Sm1 C12 C13 154.26(13)
O1 Sm1 C12 C17 125.7(2)
C2 Sm1 C12 C17 -59.8(2)
C3 Sm1 C12 C17 -92.0(2)
C15 Sm1 C12 C17 161.5(2)
C11 Sm1 C12 C17 124.5(3)
C14 Sm1 C12 C17 -158.8(2)
C4 Sm1 C12 C17 -110.0(2)
C5 Sm1 C12 C17 -61.7(3)
C13 Sm1 C12 C17 -121.9(3)
C1 Sm1 C12 C17 -36.5(2)
Te1 Sm1 C12 C17 32.3(2)
C11 C12 C13 C14 -1.1(2)
C17 C12 C13 C14 -175.8(2)
Sm1 C12 C13 C14 67.62(15)
C11 C12 C13 C18 166.9(2)
C17 C12 C13 C18 -7.7(4)
Sm1 C12 C13 C18 -124.3(2)
C11 C12 C13 Sm1 -68.73(15)
C17 C12 C13 Sm1 116.6(2)
O1 Sm1 C13 C12 87.81(14)
C2 Sm1 C13 C12 -123.40(13)
C3 Sm1 C13 C12 -152.58(14)
C15 Sm1 C13 C12 77.06(14)
C11 Sm1 C13 C12 37.14(12)
C14 Sm1 C13 C12 114.07(19)
C4 Sm1 C13 C12 -171.82(13)
C5 Sm1 C13 C12 -153.65(12)
C1 Sm1 C13 C12 -117.80(13)
Te1 Sm1 C13 C12 -29.35(14)
O1 Sm1 C13 C14 -26.27(16)
C2 Sm1 C13 C14 122.53(14)
C12 Sm1 C13 C14 -114.07(19)
C3 Sm1 C13 C14 93.34(14)
C15 Sm1 C13 C14 -37.02(12)
C11 Sm1 C13 C14 -76.93(14)
C4 Sm1 C13 C14 74.11(14)
C5 Sm1 C13 C14 92.27(15)
C1 Sm1 C13 C14 128.13(13)
Te1 Sm1 C13 C14 -143.43(12)
O1 Sm1 C13 C18 -150.7(2)
C2 Sm1 C13 C18 -1.9(2)
C12 Sm1 C13 C18 121.5(3)
C3 Sm1 C13 C18 -31.1(2)
C15 Sm1 C13 C18 -161.5(2)
C11 Sm1 C13 C18 158.6(2)
C14 Sm1 C13 C18 -124.4(3)
C4 Sm1 C13 C18 -50.3(2)
C5 Sm1 C13 C18 -32.2(3)
C1 Sm1 C13 C18 3.7(2)
Te1 Sm1 C13 C18 92.1(2)
C12 C13 C14 C15 0.8(2)
C18 C13 C14 C15 -166.9(2)
Sm1 C13 C14 C15 68.26(15)
C12 C13 C14 C19 171.5(2)
C18 C13 C14 C19 3.8(4)
Sm1 C13 C14 C19 -121.1(2)
C12 C13 C14 Sm1 -67.41(15)
C18 C13 C14 Sm1 124.9(2)
O1 Sm1 C14 C15 45.33(13)
C2 Sm1 C14 C15 -176.62(12)
C12 Sm1 C14 C15 -76.81(14)
C3 Sm1 C14 C15 161.00(13)
C11 Sm1 C14 C15 -36.96(12)
C4 Sm1 C14 C15 132.74(13)
C5 Sm1 C14 C15 130.35(12)
C13 Sm1 C14 C15 -113.68(19)
C1 Sm1 C14 C15 170.71(12)
Te1 Sm1 C14 C15 -59.63(15)
O1 Sm1 C14 C13 159.01(13)
C2 Sm1 C14 C13 -62.93(14)
C12 Sm1 C14 C13 36.88(13)
C3 Sm1 C14 C13 -85.32(14)
C15 Sm1 C14 C13 113.68(19)
C11 Sm1 C14 C13 76.72(14)
C4 Sm1 C14 C13 -113.58(13)
C5 Sm1 C14 C13 -115.97(14)
C1 Sm1 C14 C13 -75.61(16)
Te1 Sm1 C14 C13 54.05(16)
O1 Sm1 C14 C19 -76.6(2)
C2 Sm1 C14 C19 61.4(2)
C12 Sm1 C14 C19 161.2(2)
C3 Sm1 C14 C19 39.0(2)
C15 Sm1 C14 C19 -122.0(3)
C11 Sm1 C14 C19 -158.9(2)
C4 Sm1 C14 C19 10.8(2)
C5 Sm1 C14 C19 8.4(2)
C13 Sm1 C14 C19 124.3(3)
C1 Sm1 C14 C19 48.7(2)
Te1 Sm1 C14 C19 178.39(18)
C13 C14 C15 C11 -0.3(2)
C19 C14 C15 C11 -171.1(2)
Sm1 C14 C15 C11 68.34(15)
C13 C14 C15 C20 171.1(2)
C19 C14 C15 C20 0.2(4)
Sm1 C14 C15 C20 -120.3(2)
C13 C14 C15 Sm1 -68.61(15)
C19 C14 C15 Sm1 120.5(2)
C12 C11 C15 C14 -0.4(2)
C16 C11 C15 C14 171.7(2)
Sm1 C11 C15 C14 -68.44(15)
C12 C11 C15 C20 -171.8(2)
C16 C11 C15 C20 0.2(4)
Sm1 C11 C15 C20 120.1(2)
C12 C11 C15 Sm1 68.03(15)
C16 C11 C15 Sm1 -119.9(2)
O1 Sm1 C15 C14 -134.15(13)
C2 Sm1 C15 C14 4.89(18)
C12 Sm1 C15 C14 76.95(13)
C3 Sm1 C15 C14 -21.40(15)
C11 Sm1 C15 C14 114.00(19)
C4 Sm1 C15 C14 -55.62(14)
C5 Sm1 C15 C14 -79.11(16)
C13 Sm1 C15 C14 37.09(12)
C1 Sm1 C15 C14 -27.5(3)
Te1 Sm1 C15 C14 139.77(11)
O1 Sm1 C15 C11 111.85(14)
C2 Sm1 C15 C11 -109.11(15)
C12 Sm1 C15 C11 -37.05(13)
C3 Sm1 C15 C11 -135.40(13)
C14 Sm1 C15 C11 -114.00(19)
C4 Sm1 C15 C11 -169.62(13)
C5 Sm1 C15 C11 166.89(13)
C13 Sm1 C15 C11 -76.91(14)
C1 Sm1 C15 C11 -141.5(3)
Te1 Sm1 C15 C11 25.77(14)
O1 Sm1 C15 C20 -10.7(2)
C2 Sm1 C15 C20 128.3(2)
C12 Sm1 C15 C20 -159.6(2)
C3 Sm1 C15 C20 102.0(2)
C11 Sm1 C15 C20 -122.6(3)
C14 Sm1 C15 C20 123.4(3)
C4 Sm1 C15 C20 67.8(2)
C5 Sm1 C15 C20 44.3(3)
C13 Sm1 C15 C20 160.5(2)
C1 Sm1 C15 C20 95.9(3)
Te1 Sm1 C15 C20 -96.8(2)
Sm1 Te1 C21 C26 87.58(19)
Sm1 Te1 C21 C22 -94.53(18)
C26 C21 C22 C23 -2.8(4)
Te1 C21 C22 C23 179.26(19)
C21 C22 C23 C24 1.0(4)
C22 C23 C24 C25 1.1(4)
C23 C24 C25 C26 -1.4(4)
C24 C25 C26 C21 -0.4(4)
C22 C21 C26 C25 2.5(4)
Te1 C21 C26 C25 -179.56(19)
C30 O1 C27 C28 -3.5(3)
Sm1 O1 C27 C28 175.06(18)
O1 C27 C28 C29 -18.1(3)
C27 C28 C29 C30 31.6(3)
C27 O1 C30 C29 24.0(3)
Sm1 O1 C30 C29 -154.64(15)
C28 C29 C30 O1 -34.1(3)
